data_4514710
loop_
_publ_author_name
'Liu, Jianguo'
'Chen, Jia-Yi'
'Jia, Mengjing'
'Ming, Bangrong'
'Jia, Jiong'
'Liao, Rong-Zhen'
'Tung, Chen-Ho'
'Wang, Wenguang'

_publ_section_title
;
 Ni--O Cooperation versus Nickel(II) Hydride in Catalytic Hydroboration of
 N-Heteroarenes
;
_journal_issue 5
_journal_name_full 'ACS Catalysis'
_journal_page_first 3849
_journal_paper_doi 10.1021/acscatal.8b05136
_journal_volume 9
_journal_year 2019
_chemical_formula_moiety 'C34 H42 B Ni O3 P'
_chemical_formula_sum 'C34 H42 B Ni O3 P'
_chemical_formula_weight 599.16
_space_group_crystal_system monoclinic
_space_group_IT_number 14
_space_group_name_Hall '-P 2ybc'
_space_group_name_H-M_alt 'P 1 21/c 1'
_symmetry_space_group_name_Hall '-P 2ybc'
_symmetry_space_group_name_H-M 'P 1 21/c 1'
_atom_sites_solution_hydrogens mixed
_atom_sites_solution_primary dual
_audit_creation_date 2018-05-08
_audit_creation_method
;
Olex2 1.2
(compiled 2018.04.26 svn.r3504 for OlexSys, GUI svn.r5492)
;
_cell_angle_alpha 90
_cell_angle_beta 94.271(6)
_cell_angle_gamma 90
_cell_formula_units_Z 4
_cell_length_a 22.1829(13)
_cell_length_b 9.2102(7)
_cell_length_c 15.4936(10)
_cell_measurement_reflns_used 4466
_cell_measurement_temperature 172.99(10)
_cell_measurement_theta_max 26.3660
_cell_measurement_theta_min 3.5140
_cell_volume 3156.7(4)
_computing_cell_refinement 'CrysAlisPro 1.171.39.30d (Rigaku OD, 2017)'
_computing_data_collection 'CrysAlisPro 1.171.39.30d (Rigaku OD, 2017)'
_computing_data_reduction 'CrysAlisPro 1.171.39.30d (Rigaku OD, 2017)'
_computing_molecular_graphics 'Olex2 (Dolomanov et al., 2009)'
_computing_publication_material 'Olex2 (Dolomanov et al., 2009)'
_computing_structure_refinement 'ShelXL (Sheldrick, 2015)'
_computing_structure_solution 'ShelXT (Sheldrick, 2015)'
_diffrn_ambient_environment N~2~
_diffrn_ambient_temperature 172.99(10)
_diffrn_detector 'CCD plate'
_diffrn_detector_type HyPix
_diffrn_measured_fraction_theta_full 0.968
_diffrn_measured_fraction_theta_max 0.996
_diffrn_measurement_details
;
List of Runs (angles in degrees, time in seconds):

  # Type    Start    End  Width  t~exp~   \w     \q     \k     \f   Frames
--------------------------------------------------------------------------
  1  \w    -49.00  15.00   2.00   37.32    --    5.65 -63.00  78.00   32
  2  \w    -26.00  24.00   2.00   37.32    --   -4.48 -99.00  60.00   25
  3  \w    -26.00  28.00   2.00   37.32    --   -4.48 -99.00 -90.00   27
  4  \w    -23.00  29.00   2.00   37.32    --    5.65 -99.00-150.00   26
  5  \w    -11.00  31.00   2.00   37.32    --    5.65  63.00-144.00   21
;
_diffrn_measurement_device 'four-circle diffractometer'
_diffrn_measurement_device_type 'XtaLAB Synergy, Dualflex, HyPix'
_diffrn_measurement_method '\w scans'
_diffrn_orient_matrix_type 'CrysAlisPro convention (1999,Acta A55,543-557)'
_diffrn_orient_matrix_UB_11 -0.0157197000
_diffrn_orient_matrix_UB_12 -0.0472050000
_diffrn_orient_matrix_UB_13 0.0266953000
_diffrn_orient_matrix_UB_21 -0.0278768000
_diffrn_orient_matrix_UB_22 0.0305244000
_diffrn_orient_matrix_UB_23 -0.0164941000
_diffrn_orient_matrix_UB_31 -0.0020642000
_diffrn_orient_matrix_UB_32 -0.0526249000
_diffrn_orient_matrix_UB_33 -0.0335053000
_diffrn_radiation_monochromator mirror
_diffrn_radiation_probe x-ray
_diffrn_radiation_type MoK\a
_diffrn_radiation_wavelength 0.71073
_diffrn_reflns_av_R_equivalents 0.0688
_diffrn_reflns_av_unetI/netI 0.0594
_diffrn_reflns_Laue_measured_fraction_full 0.968
_diffrn_reflns_Laue_measured_fraction_max 0.996
_diffrn_reflns_limit_h_max 26
_diffrn_reflns_limit_h_min -26
_diffrn_reflns_limit_k_max 10
_diffrn_reflns_limit_k_min -10
_diffrn_reflns_limit_l_max 18
_diffrn_reflns_limit_l_min -18
_diffrn_reflns_number 21901
_diffrn_reflns_point_group_measured_fraction_full 0.968
_diffrn_reflns_point_group_measured_fraction_max 0.996
_diffrn_reflns_theta_full 25.242
_diffrn_reflns_theta_max 25.000
_diffrn_reflns_theta_min 3.223
_diffrn_source 'micro-focus sealed X-ray tube'
_diffrn_source_type 'PhotonJet (Mo) X-ray Source'
_exptl_absorpt_coefficient_mu 0.697
_exptl_absorpt_correction_T_max 1.00000
_exptl_absorpt_correction_T_min 0.67096
_exptl_absorpt_correction_type multi-scan
_exptl_absorpt_process_details
;
CrysAlisPro 1.171.39.30d (Rigaku Oxford Diffraction, 2017)
Empirical absorption correction using spherical harmonics,
 implemented in SCALE3 ABSPACK scaling algorithm.
;
_exptl_crystal_colour Yellow
_exptl_crystal_density_diffrn 1.261
_exptl_crystal_description block
_exptl_crystal_F_000 1272
_exptl_crystal_size_max 0.11
_exptl_crystal_size_mid 0.09
_exptl_crystal_size_min 0.08
_refine_diff_density_max 1.579
_refine_diff_density_min -0.912
_refine_diff_density_rms 0.107
_refine_ls_extinction_method none
_refine_ls_goodness_of_fit_ref 1.093
_refine_ls_hydrogen_treatment mixed
_refine_ls_matrix_type full
_refine_ls_number_parameters 424
_refine_ls_number_reflns 5531
_refine_ls_number_restraints 80
_refine_ls_restrained_S_all 1.136
_refine_ls_R_factor_all 0.1068
_refine_ls_R_factor_gt 0.0907
_refine_ls_shift/su_max 0.000
_refine_ls_shift/su_mean 0.000
_refine_ls_structure_factor_coef Fsqd
_refine_ls_weighting_details 'w=1/[\s^2^(Fo^2^)+(0.0734P)^2^+20.5172P] where P=(Fo^2^+2Fc^2^)/3'
_refine_ls_weighting_scheme calc
_refine_ls_wR_factor_gt 0.2119
_refine_ls_wR_factor_ref 0.2211
_reflns_Friedel_coverage 0.000
_reflns_number_gt 4622
_reflns_number_total 5531
_reflns_threshold_expression 'I > 2\s(I)'
_cod_data_source_file cs8b05136_si_002.cif
_cod_data_source_block H1(Bpin)
_cod_database_code 4514710
_shelxl_version_number 2013-4
_chemical_oxdiff_formula NiPOBC
_shelx_space_group_comment
;
The symmetry employed for this shelxl refinement is uniquely defined
by the following loop, which should always be used as a source of
symmetry information in preference to the above space-group names.
They are only intended as comments.
;
_reflns_odcompleteness_completeness 99.14
_reflns_odcompleteness_iscentric 1
_reflns_odcompleteness_theta 26.32
_olex2_refinement_description
;
1. Fixed Uiso
 At 1.2 times of:
  All C(H) groups
 At 1.5 times of:
  All C(H,H,H) groups
2. Rigid bond restraints
 C7A, C7, C2
 with sigma for 1-2 distances of 0.0001 and sigma for 1-3 distances of 0.0001
3. Uiso/Uaniso restraints and constraints
C34 \\sim C33 \\sim C32 \\sim C29 \\sim C31 \\sim C30: within 1.7A with sigma
of 0.004 and sigma for terminal atoms of 0.08
C32 \\sim C33 \\sim C34 \\sim C29 \\sim C31 \\sim C30: within 1.7A with sigma
of 0.004 and sigma for terminal atoms of 0.008
C2 \\sim C1 \\sim C5 \\sim C4 \\sim C3: within 1.7A with sigma of 0.004 and
sigma for terminal atoms of 0.008
C7A \\sim C7 \\sim C2: within 1.7A with sigma of 0.004 and sigma for terminal
atoms of 0.008
4. Others
 Fixed Sof: C6(0.5) H6A(0.5) H6B(0.5) H6C(0.5) C7(0.5) H7A(0.5) H7B(0.5)
 H7C(0.5) C10(0.5) H10A(0.5) H10B(0.5) H10C(0.5) C9(0.5) H9A(0.5) H9B(0.5)
 H9C(0.5) C6A(0.5) H6AA(0.5) H6AB(0.5) H6AC(0.5) C7A(0.5) H7AA(0.5) H7AB(0.5)
 H7AC(0.5) C8(0.5) H8A(0.5) H8B(0.5) H8C(0.5) C10A(0.5) H10D(0.5) H10E(0.5)
 H10F(0.5) C9A(0.5) H9AA(0.5) H9AB(0.5) H9AC(0.5) C8A(0.5) H8AA(0.5) H8AB(0.5)
 H8AC(0.5)
5.a Aromatic/amide H refined with riding coordinates:
 C27(H27), C16(H16), C18(H18), C22(H22), C24(H24), C15(H15), C26(H26),
 C14(H14), C21(H21), C19(H19), C20(H20), C12(H12), C25(H25), C13(H13)
5.b Idealised Me refined as rotating group:
 C31(H31A,H31B,H31C), C30(H30A,H30B,H30C), C34(H34A,H34B,H34C), C33(H33A,H33B,
 H33C), C6(H6A,H6B,H6C), C7(H7A,H7B,H7C), C10(H10A,H10B,H10C), C9(H9A,H9B,H9C),
 C6A(H6AA,H6AB,H6AC), C7A(H7AA,H7AB,H7AC), C8(H8A,H8B,H8C), C10A(H10D,H10E,
 H10F), C9A(H9AA,H9AB,H9AC), C8A(H8AA,H8AB,H8AC)
;
_olex2_submission_special_instructions 'No special instructions were received'
_oxdiff_exptl_absorpt_empirical_details
;
Empirical correction (ABSPACK) includes:
- Absorption correction using spherical harmonics
- Frame scaling
;
_oxdiff_exptl_absorpt_empirical_full_max 1.390
_oxdiff_exptl_absorpt_empirical_full_min 0.587

loop_
_space_group_symop_operation_xyz
'x, y, z'
'-x, y+1/2, -z+1/2'
'-x, -y, -z'
'x, -y-1/2, z-1/2'

loop_
_atom_site_label
_atom_site_type_symbol
_atom_site_fract_x
_atom_site_fract_y
_atom_site_fract_z
_atom_site_U_iso_or_equiv
_atom_site_adp_type
_atom_site_occupancy
_atom_site_site_symmetry_order
_atom_site_calc_flag
_atom_site_refinement_flags_posn
_atom_site_refinement_flags_adp
_atom_site_refinement_flags_occupancy
_atom_site_disorder_assembly
_atom_site_disorder_group
Ni1 Ni 0.15772(3) 0.03160(9) 0.60383(5) 0.0295(3) Uani 1 1 d . . . . .
P1 P 0.23772(6) 0.12992(16) 0.65510(9) 0.0226(3) Uani 1 1 d . . . . .
O1 O 0.36583(18) 0.2846(4) 0.6673(2) 0.0299(9) Uani 1 1 d . . . . .
O2 O 0.3983(2) 0.5071(5) 0.6009(3) 0.0422(12) Uani 1 1 d . . . . .
O3 O 0.4122(3) 0.4772(5) 0.7463(3) 0.0533(14) Uani 1 1 d . . . . .
C28 C 0.3542(2) 0.2008(6) 0.5938(3) 0.0240(12) Uani 1 1 d . . . . .
C23 C 0.3003(2) 0.1226(6) 0.5834(3) 0.0220(11) Uani 1 1 d . . . . .
C17 C 0.2322(2) 0.3235(6) 0.6775(4) 0.0237(12) Uani 1 1 d . . . . .
C11 C 0.2639(2) 0.0527(6) 0.7604(3) 0.0237(12) Uani 1 1 d . . . . .
C27 C 0.3971(3) 0.1922(7) 0.5334(4) 0.0315(13) Uani 1 1 d . . . . .
H27 H 0.4329 0.2447 0.5418 0.038 Uiso 1 1 calc R . . . .
C16 C 0.3198(3) 0.0752(7) 0.8038(4) 0.0339(14) Uani 1 1 d . . . . .
H16 H 0.3485 0.1314 0.7783 0.041 Uiso 1 1 calc R . . . .
C18 C 0.2282(3) 0.4199(7) 0.6090(4) 0.0338(14) Uani 1 1 d . . . . .
H18 H 0.2333 0.3864 0.5534 0.041 Uiso 1 1 calc R . . . .
C22 C 0.2255(3) 0.3767(7) 0.7608(4) 0.0337(14) Uani 1 1 d . . . . .
H22 H 0.2285 0.3137 0.8078 0.040 Uiso 1 1 calc R . . . .
C24 C 0.2915(3) 0.0381(7) 0.5085(4) 0.0318(13) Uani 1 1 d . . . . .
H24 H 0.2559 -0.0150 0.4994 0.038 Uiso 1 1 calc R . . . .
C15 C 0.3339(3) 0.0149(8) 0.8850(4) 0.0375(15) Uani 1 1 d . . . . .
H15 H 0.3716 0.0319 0.9136 0.045 Uiso 1 1 calc R . . . .
C26 C 0.3870(3) 0.1062(7) 0.4607(4) 0.0366(15) Uani 1 1 d . . . . .
H26 H 0.4162 0.0994 0.4208 0.044 Uiso 1 1 calc R . . . .
C14 C 0.2925(3) -0.0694(7) 0.9232(4) 0.0371(15) Uani 1 1 d . . . . .
H14 H 0.3026 -0.1115 0.9770 0.045 Uiso 1 1 calc R . . . .
C21 C 0.2144(3) 0.5224(8) 0.7736(4) 0.0427(16) Uani 1 1 d . . . . .
H21 H 0.2102 0.5568 0.8293 0.051 Uiso 1 1 calc R . . . .
C19 C 0.2167(3) 0.5671(7) 0.6221(5) 0.0403(16) Uani 1 1 d . . . . .
H19 H 0.2139 0.6310 0.5755 0.048 Uiso 1 1 calc R . . . .
C20 C 0.2095(3) 0.6171(7) 0.7049(5) 0.0432(17) Uani 1 1 d . . . . .
H20 H 0.2014 0.7148 0.7140 0.052 Uiso 1 1 calc R . . . .
C12 C 0.2220(3) -0.0308(7) 0.8016(4) 0.0372(15) Uani 1 1 d . . . . .
H12 H 0.1837 -0.0458 0.7744 0.045 Uiso 1 1 calc R . . . .
C25 C 0.3338(3) 0.0309(8) 0.4477(4) 0.0395(15) Uani 1 1 d . . . . .
H25 H 0.3263 -0.0250 0.3981 0.047 Uiso 1 1 calc R . . . .
C1 C 0.0707(3) 0.0391(11) 0.6521(6) 0.0631(15) Uani 1 1 d . U . . .
B1 B 0.3908(3) 0.4218(7) 0.6695(4) 0.0251(14) Uani 1 1 d . . . . .
C13 C 0.2366(3) -0.0917(9) 0.8826(4) 0.0455(18) Uani 1 1 d . . . . .
H13 H 0.2083 -0.1476 0.9090 0.055 Uiso 1 1 calc R . . . .
C2 C 0.0819(3) 0.1658(11) 0.6081(6) 0.0671(13) Uani 1 1 d . U . . .
C4 C 0.0865(3) -0.0050(13) 0.5120(7) 0.0745(17) Uani 1 1 d . U . . .
C32 C 0.4324(6) 0.6235(10) 0.7286(6) 0.085(2) Uani 1 1 d . U . . .
C29 C 0.4313(6) 0.6343(10) 0.6332(6) 0.087(2) Uani 1 1 d . U . . .
C5 C 0.0761(3) -0.0752(12) 0.5915(7) 0.0733(17) Uani 1 1 d . U . . .
C3 C 0.0898(3) 0.1356(13) 0.5222(7) 0.0732(16) Uani 1 1 d . U . . .
C31 C 0.4274(6) 0.7542(11) 0.5792(7) 0.101(3) Uani 1 1 d . U . . .
H31A H 0.4333 0.7245 0.5210 0.152 Uiso 1 1 calc GR . . . .
H31B H 0.4580 0.8234 0.5981 0.152 Uiso 1 1 calc GR . . . .
H31C H 0.3882 0.7980 0.5810 0.152 Uiso 1 1 calc GR . . . .
C30 C 0.5017(6) 0.5873(14) 0.6149(9) 0.115(3) Uani 1 1 d . U . . .
H30A H 0.5235 0.5619 0.6687 0.173 Uiso 1 1 calc GR . . . .
H30B H 0.5215 0.6674 0.5891 0.173 Uiso 1 1 calc GR . . . .
H30C H 0.5009 0.5055 0.5764 0.173 Uiso 1 1 calc GR . . . .
C34 C 0.3736(7) 0.7233(13) 0.7439(9) 0.119(3) Uani 1 1 d . U . . .
H34A H 0.3541 0.7512 0.6890 0.179 Uiso 1 1 calc GR . . . .
H34B H 0.3861 0.8087 0.7760 0.179 Uiso 1 1 calc GR . . . .
H34C H 0.3457 0.6689 0.7759 0.179 Uiso 1 1 calc GR . . . .
C33 C 0.4760(7) 0.6709(13) 0.7882(8) 0.124(3) Uani 1 1 d . U . . .
H33A H 0.4626 0.6580 0.8452 0.185 Uiso 1 1 calc GR . . . .
H33B H 0.4837 0.7719 0.7786 0.185 Uiso 1 1 calc GR . . . .
H33C H 0.5123 0.6162 0.7829 0.185 Uiso 1 1 calc GR . . . .
C6 C 0.0530(9) -0.019(3) 0.7386(13) 0.069(6) Uani 0.5 1 d . . P A 1
H6A H 0.0646 -0.1192 0.7443 0.104 Uiso 0.5 1 calc GR . P A 1
H6B H 0.0101 -0.0105 0.7415 0.104 Uiso 0.5 1 calc GR . P A 1
H6C H 0.0733 0.0361 0.7847 0.104 Uiso 0.5 1 calc GR . P A 1
C7 C 0.0775(7) 0.303(2) 0.6743(14) 0.067(2) Uani 0.5 1 d . U P B 1
H7A H 0.0857 0.2708 0.7328 0.101 Uiso 0.5 1 calc GR . P B 1
H7B H 0.0376 0.3442 0.6675 0.101 Uiso 0.5 1 calc GR . P B 1
H7C H 0.1066 0.3758 0.6612 0.101 Uiso 0.5 1 calc GR . P B 1
C10 C 0.0678(7) -0.2356(19) 0.5750(16) 0.072(6) Uani 0.5 1 d . . P C 1
H10A H 0.0922 -0.2651 0.5295 0.108 Uiso 0.5 1 calc GR . P C 1
H10B H 0.0260 -0.2552 0.5582 0.108 Uiso 0.5 1 calc GR . P C 1
H10C H 0.0798 -0.2887 0.6268 0.108 Uiso 0.5 1 calc GR . P C 1
C9 C 0.0899(8) -0.048(3) 0.4142(12) 0.077(7) Uani 0.5 1 d . . P D 1
H9A H 0.1111 0.0258 0.3850 0.115 Uiso 0.5 1 calc GR . P D 1
H9B H 0.0497 -0.0580 0.3872 0.115 Uiso 0.5 1 calc GR . P D 1
H9C H 0.1109 -0.1389 0.4107 0.115 Uiso 0.5 1 calc GR . P D 1
C6A C 0.0579(10) 0.094(4) 0.7453(14) 0.089(8) Uani 0.5 1 d . . P A 2
H6AA H 0.0478 0.0128 0.7804 0.133 Uiso 0.5 1 calc GR . P A 2
H6AB H 0.0248 0.1613 0.7411 0.133 Uiso 0.5 1 calc GR . P A 2
H6AC H 0.0933 0.1413 0.7714 0.133 Uiso 0.5 1 calc GR . P A 2
C7A C 0.0779(7) 0.327(2) 0.6068(15) 0.074(3) Uani 0.5 1 d . U P B 2
H7AA H 0.1165 0.3676 0.6259 0.112 Uiso 0.5 1 calc GR . P B 2
H7AB H 0.0482 0.3582 0.6447 0.112 Uiso 0.5 1 calc GR . P B 2
H7AC H 0.0665 0.3593 0.5490 0.112 Uiso 0.5 1 calc GR . P B 2
C8 C 0.0990(9) 0.296(3) 0.4751(17) 0.087(7) Uani 0.5 1 d . . P E 1
H8A H 0.1058 0.3696 0.5187 0.130 Uiso 0.5 1 calc GR . P E 1
H8B H 0.0633 0.3197 0.4388 0.130 Uiso 0.5 1 calc GR . P E 1
H8C H 0.1331 0.2919 0.4405 0.130 Uiso 0.5 1 calc GR . P E 1
C10A C 0.0623(8) -0.219(3) 0.6588(19) 0.092(7) Uani 0.5 1 d . . P C 2
H10D H 0.0888 -0.2979 0.6476 0.139 Uiso 0.5 1 calc GR . P C 2
H10E H 0.0210 -0.2496 0.6483 0.139 Uiso 0.5 1 calc GR . P C 2
H10F H 0.0693 -0.1888 0.7181 0.139 Uiso 0.5 1 calc GR . P C 2
C9A C 0.0859(9) -0.177(3) 0.4621(18) 0.103(10) Uani 0.5 1 d . . P D 2
H9AA H 0.1140 -0.1780 0.4179 0.155 Uiso 0.5 1 calc GR . P D 2
H9AB H 0.0460 -0.1979 0.4367 0.155 Uiso 0.5 1 calc GR . P D 2
H9AC H 0.0973 -0.2500 0.5047 0.155 Uiso 0.5 1 calc GR . P D 2
C8A C 0.0973(9) 0.158(5) 0.4251(16) 0.130(14) Uani 0.5 1 d . . P E 2
H8AA H 0.1391 0.1760 0.4166 0.196 Uiso 0.5 1 calc GR . P E 2
H8AB H 0.0735 0.2396 0.4045 0.196 Uiso 0.5 1 calc GR . P E 2
H8AC H 0.0841 0.0725 0.3937 0.196 Uiso 0.5 1 calc GR . P E 2
H H 0.199(3) -0.078(8) 0.605(5) 0.05(2) Uiso 1 1 d . . . . .

loop_
_atom_site_aniso_label
_atom_site_aniso_U_11
_atom_site_aniso_U_22
_atom_site_aniso_U_33
_atom_site_aniso_U_23
_atom_site_aniso_U_13
_atom_site_aniso_U_12
Ni1 0.0177(4) 0.0383(5) 0.0321(4) -0.0016(4) -0.0020(3) -0.0036(3)
P1 0.0191(7) 0.0239(8) 0.0246(7) 0.0010(6) -0.0002(5) -0.0011(6)
O1 0.032(2) 0.030(2) 0.028(2) -0.0042(17) 0.0050(17) -0.0084(18)
O2 0.068(3) 0.024(2) 0.033(2) 0.0035(18) -0.009(2) -0.016(2)
O3 0.091(4) 0.039(3) 0.030(2) -0.002(2) 0.005(2) -0.033(3)
C28 0.028(3) 0.022(3) 0.022(3) 0.001(2) 0.001(2) 0.001(2)
C23 0.020(3) 0.022(3) 0.023(3) 0.002(2) 0.000(2) 0.004(2)
C17 0.014(2) 0.026(3) 0.031(3) 0.002(2) 0.003(2) 0.000(2)
C11 0.025(3) 0.020(3) 0.026(3) -0.001(2) 0.001(2) 0.002(2)
C27 0.025(3) 0.033(3) 0.037(3) 0.005(3) 0.006(2) -0.001(3)
C16 0.028(3) 0.038(4) 0.036(3) 0.011(3) 0.002(3) -0.007(3)
C18 0.034(3) 0.033(3) 0.035(3) 0.000(3) 0.004(3) 0.007(3)
C22 0.038(3) 0.032(3) 0.031(3) 0.004(3) 0.004(3) 0.004(3)
C24 0.029(3) 0.038(4) 0.028(3) -0.003(3) -0.003(2) -0.001(3)
C15 0.031(3) 0.047(4) 0.033(3) 0.004(3) -0.007(3) -0.001(3)
C26 0.040(4) 0.041(4) 0.030(3) 0.001(3) 0.014(3) 0.000(3)
C14 0.045(4) 0.038(4) 0.028(3) 0.005(3) 0.002(3) 0.001(3)
C21 0.048(4) 0.041(4) 0.040(4) -0.010(3) 0.006(3) 0.014(3)
C19 0.049(4) 0.025(3) 0.047(4) 0.011(3) 0.006(3) 0.008(3)
C20 0.048(4) 0.024(3) 0.059(4) -0.007(3) 0.011(3) 0.011(3)
C12 0.032(3) 0.046(4) 0.033(3) 0.003(3) -0.001(3) -0.014(3)
C25 0.045(4) 0.046(4) 0.028(3) -0.009(3) 0.005(3) -0.001(3)
C1 0.015(2) 0.094(3) 0.079(3) -0.003(3) -0.001(3) 0.000(3)
B1 0.021(3) 0.029(3) 0.026(3) 0.000(3) 0.002(2) -0.003(3)
C13 0.046(4) 0.060(5) 0.032(3) 0.006(3) 0.006(3) -0.016(4)
C2 0.020(2) 0.090(2) 0.089(3) -0.003(2) -0.005(3) 0.004(3)
C4 0.019(2) 0.117(4) 0.086(4) -0.019(3) -0.009(3) 0.003(3)
C32 0.141(5) 0.045(4) 0.069(4) 0.000(3) 0.007(4) -0.058(4)
C29 0.140(5) 0.051(4) 0.070(4) 0.005(3) 0.004(4) -0.056(4)
C5 0.019(2) 0.099(4) 0.101(4) -0.010(3) -0.009(3) -0.002(3)
C3 0.021(2) 0.112(3) 0.086(3) 0.007(3) -0.005(3) 0.003(3)
C31 0.174(8) 0.053(5) 0.073(5) 0.009(4) -0.015(6) -0.046(5)
C30 0.139(7) 0.086(6) 0.126(7) -0.003(6) 0.039(6) -0.043(6)
C34 0.163(8) 0.067(6) 0.134(7) -0.015(6) 0.052(6) -0.035(6)
C33 0.183(8) 0.088(6) 0.092(6) 0.013(5) -0.042(6) -0.078(6)
C6 0.043(10) 0.112(18) 0.057(12) 0.009(13) 0.024(8) -0.013(13)
C7 0.022(5) 0.087(4) 0.091(5) -0.001(3) -0.004(5) 0.011(5)
C10 0.035(8) 0.054(11) 0.123(17) -0.027(11) -0.024(10) -0.017(8)
C9 0.033(9) 0.14(2) 0.051(10) -0.034(12) -0.010(7) 0.007(12)
C6A 0.056(13) 0.16(3) 0.050(11) -0.016(16) 0.009(9) 0.036(17)
C7A 0.029(5) 0.092(2) 0.101(6) 0.000(6) -0.007(6) 0.013(5)
C8 0.042(10) 0.097(17) 0.117(19) 0.047(15) -0.022(11) 0.011(11)
C10A 0.035(9) 0.090(16) 0.15(2) 0.024(16) 0.008(12) -0.026(10)
C9A 0.050(11) 0.15(2) 0.108(18) -0.088(18) -0.013(12) 0.019(14)
C8A 0.039(10) 0.26(4) 0.091(17) 0.12(2) 0.002(11) 0.025(18)

loop_
_atom_type_symbol
_atom_type_description
_atom_type_scat_dispersion_real
_atom_type_scat_dispersion_imag
_atom_type_scat_source
C C 0.0033 0.0016 'International Tables Vol C Tables 4.2.6.8 and 6.1.1.4'
H H 0.0000 0.0000 'International Tables Vol C Tables 4.2.6.8 and 6.1.1.4'
B B 0.0013 0.0007 'International Tables Vol C Tables 4.2.6.8 and 6.1.1.4'
Ni Ni 0.3393 1.1124 'International Tables Vol C Tables 4.2.6.8 and 6.1.1.4'
O O 0.0106 0.0060 'International Tables Vol C Tables 4.2.6.8 and 6.1.1.4'
P P 0.1023 0.0942 'International Tables Vol C Tables 4.2.6.8 and 6.1.1.4'

loop_
_geom_angle_atom_site_label_1
_geom_angle_atom_site_label_2
_geom_angle_atom_site_label_3
_geom_angle
P1 Ni1 C1 128.3(3)
P1 Ni1 C2 113.1(3)
P1 Ni1 C3 125.1(3)
P1 Ni1 H 76(3)
C1 Ni1 H 130(3)
C2 Ni1 C1 38.3(4)
C2 Ni1 C3 38.3(4)
C2 Ni1 H 168(3)
C4 Ni1 P1 155.6(3)
C4 Ni1 C1 65.2(4)
C4 Ni1 C2 62.9(4)
C4 Ni1 C3 36.2(4)
C4 Ni1 H 111(3)
C5 Ni1 P1 163.1(3)
C5 Ni1 C1 39.7(4)
C5 Ni1 C2 65.3(4)
C5 Ni1 C4 40.4(4)
C5 Ni1 C3 65.1(4)
C5 Ni1 H 103(3)
C3 Ni1 C1 64.6(4)
C3 Ni1 H 142(3)
C23 P1 Ni1 114.24(18)
C17 P1 Ni1 115.32(18)
C17 P1 C23 102.5(2)
C17 P1 C11 103.4(3)
C11 P1 Ni1 111.88(19)
C11 P1 C23 108.6(2)
B1 O1 C28 125.6(5)
B1 O2 C29 106.8(5)
B1 O3 C32 106.1(6)
O1 C28 C23 119.3(5)
O1 C28 C27 119.4(5)
C27 C28 C23 121.2(5)
C28 C23 P1 126.1(4)
C28 C23 C24 116.7(5)
C24 C23 P1 117.1(4)
C18 C17 P1 118.9(4)
C18 C17 C22 118.6(6)
C22 C17 P1 122.2(4)
C16 C11 P1 126.0(4)
C16 C11 C12 117.7(5)
C12 C11 P1 116.3(4)
C28 C27 H27 119.8
C26 C27 C28 120.3(6)
C26 C27 H27 119.8
C11 C16 H16 119.6
C11 C16 C15 120.9(6)
C15 C16 H16 119.6
C17 C18 H18 119.6
C17 C18 C19 120.9(6)
C19 C18 H18 119.6
C17 C22 H22 119.8
C21 C22 C17 120.4(6)
C21 C22 H22 119.8
C23 C24 H24 118.9
C25 C24 C23 122.2(6)
C25 C24 H24 118.9
C16 C15 H15 119.8
C14 C15 C16 120.4(6)
C14 C15 H15 119.8
C27 C26 H26 120.1
C25 C26 C27 119.7(6)
C25 C26 H26 120.1
C15 C14 H14 120.0
C13 C14 C15 120.1(6)
C13 C14 H14 120.0
C22 C21 H21 119.7
C20 C21 C22 120.7(6)
C20 C21 H21 119.7
C18 C19 H19 120.2
C20 C19 C18 119.6(6)
C20 C19 H19 120.2
C21 C20 C19 119.9(6)
C21 C20 H20 120.0
C19 C20 H20 120.0
C11 C12 H12 119.5
C13 C12 C11 121.1(6)
C13 C12 H12 119.5
C24 C25 H25 120.1
C26 C25 C24 119.8(6)
C26 C25 H25 120.1
C2 C1 Ni1 69.6(4)
C2 C1 C5 105.8(9)
C2 C1 C6 142.9(13)
C2 C1 C6A 103.4(14)
C5 C1 Ni1 67.6(4)
C5 C1 C6 111.2(13)
C5 C1 C6A 150.8(15)
C6 C1 Ni1 126.8(10)
C6A C1 Ni1 124.3(10)
O2 B1 O1 126.1(5)
O2 B1 O3 114.9(5)
O3 B1 O1 118.9(5)
C14 C13 C12 119.9(6)
C14 C13 H13 120.1
C12 C13 H13 120.1
C1 C2 Ni1 72.1(5)
C1 C2 C7 108.9(11)
C1 C2 C7A 146.7(13)
C3 C2 Ni1 72.0(5)
C3 C2 C1 110.1(10)
C3 C2 C7 140.9(12)
C3 C2 C7A 101.5(13)
C7 C2 Ni1 124.3(7)
C7A C2 Ni1 129.6(8)
C5 C4 Ni1 69.1(5)
C5 C4 C9 137.7(15)
C5 C4 C9A 88.5(14)
C3 C4 Ni1 73.8(6)
C3 C4 C5 110.8(10)
C3 C4 C9 111.2(15)
C3 C4 C9A 160.7(15)
C9 C4 Ni1 127.8(8)
C9A C4 Ni1 115.2(9)
O3 C32 C29 105.6(7)
O3 C32 C34 103.6(8)
C29 C32 C34 98.9(10)
C33 C32 O3 112.6(9)
C33 C32 C29 127.9(10)
C33 C32 C34 104.9(11)
O2 C29 C32 105.1(6)
O2 C29 C30 100.8(8)
C32 C29 C30 102.0(10)
C31 C29 O2 115.3(8)
C31 C29 C32 130.7(10)
C31 C29 C30 97.0(10)
C1 C5 Ni1 72.7(5)
C1 C5 C4 105.2(9)
C1 C5 C10 145.3(14)
C1 C5 C10A 98.1(12)
C4 C5 Ni1 70.5(5)
C4 C5 C10 108.8(13)
C4 C5 C10A 156.5(14)
C10 C5 Ni1 125.4(8)
C10A C5 Ni1 120.4(8)
C2 C3 Ni1 69.7(5)
C2 C3 C8 105.7(14)
C2 C3 C8A 161(2)
C4 C3 Ni1 69.9(6)
C4 C3 C2 107.9(10)
C4 C3 C8 146.4(14)
C4 C3 C8A 91.3(19)
C8 C3 Ni1 123.8(8)
C8A C3 Ni1 121.3(10)
C29 C31 H31A 109.5
C29 C31 H31B 109.5
C29 C31 H31C 109.5
H31A C31 H31B 109.5
H31A C31 H31C 109.5
H31B C31 H31C 109.5
C29 C30 H30A 109.5
C29 C30 H30B 109.5
C29 C30 H30C 109.5
H30A C30 H30B 109.5
H30A C30 H30C 109.5
H30B C30 H30C 109.5
C32 C34 H34A 109.5
C32 C34 H34B 109.5
C32 C34 H34C 109.5
H34A C34 H34B 109.5
H34A C34 H34C 109.5
H34B C34 H34C 109.5
C32 C33 H33A 109.5
C32 C33 H33B 109.5
C32 C33 H33C 109.5
H33A C33 H33B 109.5
H33A C33 H33C 109.5
H33B C33 H33C 109.5
C1 C6 H6A 109.5
C1 C6 H6B 109.5
C1 C6 H6C 109.5
H6A C6 H6B 109.5
H6A C6 H6C 109.5
H6B C6 H6C 109.5
C2 C7 H7A 109.5
C2 C7 H7B 109.5
C2 C7 H7C 109.5
H7A C7 H7B 109.5
H7A C7 H7C 109.5
H7B C7 H7C 109.5
C5 C10 H10A 109.5
C5 C10 H10B 109.5
C5 C10 H10C 109.5
H10A C10 H10B 109.5
H10A C10 H10C 109.5
H10B C10 H10C 109.5
C4 C9 H9A 109.5
C4 C9 H9B 109.5
C4 C9 H9C 109.5
H9A C9 H9B 109.5
H9A C9 H9C 109.5
H9B C9 H9C 109.5
C1 C6A H6AA 109.5
C1 C6A H6AB 109.5
C1 C6A H6AC 109.5
H6AA C6A H6AB 109.5
H6AA C6A H6AC 109.5
H6AB C6A H6AC 109.5
C2 C7A H7AA 109.5
C2 C7A H7AB 109.5
C2 C7A H7AC 109.5
H7AA C7A H7AB 109.5
H7AA C7A H7AC 109.5
H7AB C7A H7AC 109.5
C3 C8 H8A 109.5
C3 C8 H8B 109.5
C3 C8 H8C 109.5
H8A C8 H8B 109.5
H8A C8 H8C 109.5
H8B C8 H8C 109.5
C5 C10A H10D 109.5
C5 C10A H10E 109.5
C5 C10A H10F 109.5
H10D C10A H10E 109.5
H10D C10A H10F 109.5
H10E C10A H10F 109.5
C4 C9A H9AA 109.5
C4 C9A H9AB 109.5
C4 C9A H9AC 109.5
H9AA C9A H9AB 109.5
H9AA C9A H9AC 109.5
H9AB C9A H9AC 109.5
C3 C8A H8AA 109.5
C3 C8A H8AB 109.5
C3 C8A H8AC 109.5
H8AA C8A H8AB 109.5
H8AA C8A H8AC 109.5
H8AB C8A H8AC 109.5

loop_
_geom_bond_atom_site_label_1
_geom_bond_atom_site_label_2
_geom_bond_distance
Ni1 P1 2.0953(15)
Ni1 C1 2.123(7)
Ni1 C2 2.091(8)
Ni1 C4 2.074(8)
Ni1 C5 2.057(8)
Ni1 C3 2.121(9)
Ni1 H 1.37(8)
P1 C23 1.843(5)
P1 C17 1.822(6)
P1 C11 1.834(6)
O1 C28 1.384(7)
O1 B1 1.379(8)
O2 B1 1.342(8)
O2 C29 1.450(9)
O3 B1 1.348(8)
O3 C32 1.453(9)
C28 C23 1.394(8)
C28 C27 1.387(8)
C23 C24 1.398(8)
C17 C18 1.382(8)
C17 C22 1.399(8)
C11 C16 1.383(8)
C11 C12 1.396(8)
C27 H27 0.9300
C27 C26 1.382(9)
C16 H16 0.9300
C16 C15 1.390(8)
C18 H18 0.9300
C18 C19 1.397(9)
C22 H22 0.9300
C22 C21 1.381(9)
C24 H24 0.9300
C24 C25 1.381(9)
C15 H15 0.9300
C15 C14 1.370(9)
C26 H26 0.9300
C26 C25 1.370(9)
C14 H14 0.9300
C14 C13 1.365(9)
C21 H21 0.9300
C21 C20 1.375(10)
C19 H19 0.9300
C19 C20 1.383(10)
C20 H20 0.9300
C12 H12 0.9300
C12 C13 1.391(9)
C25 H25 0.9300
C1 C2 1.383(13)
C1 C5 1.421(13)
C1 C6 1.52(2)
C1 C6A 1.58(2)
C13 H13 0.9300
C2 C3 1.383(13)
C2 C7 1.64(2)
C2 C7A 1.49(2)
C4 C5 1.426(14)
C4 C3 1.306(14)
C4 C9 1.574(19)
C4 C9A 1.77(2)
C32 C29 1.480(13)
C32 C34 1.627(17)
C32 C33 1.358(14)
C29 C31 1.385(13)
C29 C30 1.665(18)
C5 C10 1.509(19)
C5 C10A 1.73(2)
C3 C8 1.67(2)
C3 C8A 1.54(2)
C31 H31A 0.9600
C31 H31B 0.9600
C31 H31C 0.9600
C30 H30A 0.9600
C30 H30B 0.9600
C30 H30C 0.9600
C34 H34A 0.9600
C34 H34B 0.9600
C34 H34C 0.9600
C33 H33A 0.9600
C33 H33B 0.9600
C33 H33C 0.9600
C6 H6A 0.9600
C6 H6B 0.9600
C6 H6C 0.9600
C7 H7A 0.9600
C7 H7B 0.9600
C7 H7C 0.9600
C10 H10A 0.9600
C10 H10B 0.9600
C10 H10C 0.9600
C9 H9A 0.9600
C9 H9B 0.9600
C9 H9C 0.9600
C6A H6AA 0.9600
C6A H6AB 0.9600
C6A H6AC 0.9600
C7A H7AA 0.9600
C7A H7AB 0.9600
C7A H7AC 0.9600
C8 H8A 0.9600
C8 H8B 0.9600
C8 H8C 0.9600
C10A H10D 0.9600
C10A H10E 0.9600
C10A H10F 0.9600
C9A H9AA 0.9600
C9A H9AB 0.9600
C9A H9AC 0.9600
C8A H8AA 0.9600
C8A H8AB 0.9600
C8A H8AC 0.9600
